data_2243589
loop_
_publ_author_name
'McCarthy, Jackson S.'
'McMillen, Colin D.'
'Pienkos, Jared A.'
'Wagenknecht, Paul S.'

_publ_section_title
;
 Synthesis and characterization of a <i>tert-</i>butyl ester-substituted
 titanocene dichloride: ^<i>t^-BuOOC</i>Cp~2~TiCl~2~
;
_journal_coeditor_code PK2643
_journal_issue 10
_journal_name_full 'Acta Crystallographica Section E'
_journal_page_first 1562
_journal_page_last 1565
_journal_paper_doi 10.1107/S2056989020011834
_journal_volume 76
_journal_year 2020
_chemical_formula_iupac '[Ti (C10 H13 O2)2 Cl2]'
_chemical_formula_moiety 'C20 H26 Cl2 O4 Ti'
_chemical_formula_sum 'C20 H26 Cl2 O4 Ti'
_chemical_formula_weight 449.21
_chemical_name_systematic
;
Bis[\h^5^-(<i>tert</i>-butoxycarbonyl)cyclopentadienyl]dichloridotitanium(IV)
;
_space_group_crystal_system monoclinic
_space_group_IT_number 15
_space_group_name_Hall '-C 2yc'
_space_group_name_H-M_alt 'C 1 2/c 1'
_atom_sites_solution_hydrogens geom
_atom_sites_solution_primary dual
_atom_sites_solution_secondary difmap
_audit_creation_method SHELXL-2016/6
_cell_angle_alpha 90
_cell_angle_beta 91.214(3)
_cell_angle_gamma 90
_cell_formula_units_Z 8
_cell_length_a 29.3802(19)
_cell_length_b 10.8106(7)
_cell_length_c 13.6002(9)
_cell_measurement_reflns_used 8394
_cell_measurement_temperature 100(2)
_cell_measurement_theta_max 27.49
_cell_measurement_theta_min 2.50
_cell_volume 4318.7(5)
_computing_cell_refinement
;
SAINT (Bruker, 2013)
;
_computing_data_collection
;
APEX3 (Bruker, 2017)
;
_computing_data_reduction
;
SAINT (Bruker, 2013)
;
_computing_molecular_graphics
;
Mercury (Macrae <i>et al.</i>, 2020)
;
_computing_publication_material
;
SHELXTL (Sheldrick, 2008)
;
_computing_structure_refinement
;
SHELXL2016 (Sheldrick, 2015b)
;
_computing_structure_solution
;
SHELXT2016 (Sheldrick, 2015a)
;
_diffrn_ambient_temperature 100(2)
_diffrn_measured_fraction_theta_full 0.999
_diffrn_measured_fraction_theta_max 0.999
_diffrn_measurement_device_type 'Bruker D8 Venture Photon 2'
_diffrn_measurement_method '\f and \w scans'
_diffrn_radiation_type MoK\a
_diffrn_radiation_wavelength 0.71073
_diffrn_reflns_av_R_equivalents 0.0573
_diffrn_reflns_av_unetI/netI 0.0437
_diffrn_reflns_limit_h_max 35
_diffrn_reflns_limit_h_min -35
_diffrn_reflns_limit_k_max 13
_diffrn_reflns_limit_k_min -13
_diffrn_reflns_limit_l_max 16
_diffrn_reflns_limit_l_min -16
_diffrn_reflns_number 18758
_diffrn_reflns_theta_full 25.242
_diffrn_reflns_theta_max 25.497
_diffrn_reflns_theta_min 2.007
_diffrn_source 'Incoatec I\mS'
_exptl_absorpt_coefficient_mu 0.665
_exptl_absorpt_correction_T_max 1.0000
_exptl_absorpt_correction_T_min 0.9226
_exptl_absorpt_correction_type multi-scan
_exptl_absorpt_process_details
;
(SADABS; Bruker, 2016)
;
_exptl_crystal_colour orange
_exptl_crystal_density_diffrn 1.382
_exptl_crystal_description column
_exptl_crystal_F_000 1872
_exptl_crystal_size_max 0.212
_exptl_crystal_size_mid 0.044
_exptl_crystal_size_min 0.038
_refine_diff_density_max 0.431
_refine_diff_density_min -0.403
_refine_ls_extinction_method none
_refine_ls_goodness_of_fit_ref 1.163
_refine_ls_hydrogen_treatment constr
_refine_ls_matrix_type full
_refine_ls_number_parameters 250
_refine_ls_number_reflns 4007
_refine_ls_number_restraints 0
_refine_ls_restrained_S_all 1.163
_refine_ls_R_factor_all 0.0720
_refine_ls_R_factor_gt 0.0482
_refine_ls_shift/su_max 0.001
_refine_ls_shift/su_mean 0.000
_refine_ls_structure_factor_coef Fsqd
_refine_ls_weighting_details 'w=1/[\s^2^(Fo^2^)+22.4903P] where P=(Fo^2^+2Fc^2^)/3'
_refine_ls_weighting_scheme calc
_refine_ls_wR_factor_gt 0.0869
_refine_ls_wR_factor_ref 0.1059
_reflns_number_gt 3053
_reflns_number_total 4007
_reflns_threshold_expression 'I > 2\s(I)'
_cod_data_source_file pk2643sup1.cif
_cod_data_source_block I
_cod_original_sg_symbol_H-M 'C 2/c'
_cod_database_code 2243589
_shelx_space_group_comment
;
The symmetry employed for this shelxl refinement is uniquely defined
by the following loop, which should always be used as a source of
symmetry information in preference to the above space-group names.
They are only intended as comments.
;
_shelx_estimated_absorpt_t_min 0.872
_shelx_estimated_absorpt_t_max 0.975

loop_
_space_group_symop_operation_xyz
'x, y, z'
'-x, y, -z+1/2'
'x+1/2, y+1/2, z'
'-x+1/2, y+1/2, -z+1/2'
'-x, -y, -z'
'x, -y, z-1/2'
'-x+1/2, -y+1/2, -z'
'x+1/2, -y+1/2, z-1/2'

loop_
_atom_site_type_symbol
_atom_site_label
_atom_site_fract_x
_atom_site_fract_y
_atom_site_fract_z
_atom_site_U_iso_or_equiv
_atom_site_adp_type
_atom_site_calc_flag
_atom_site_occupancy
_atom_site_disorder_assembly
_atom_site_disorder_group
Ti Ti1 0.39985(2) 0.57278(5) 0.53051(4) 0.01683(15) Uani d 1 . .
Cl Cl1 0.44127(3) 0.55491(8) 0.38592(6) 0.0260(2) Uani d 1 . .
Cl Cl2 0.33931(3) 0.67945(8) 0.45795(7) 0.0306(2) Uani d 1 . .
O O1 0.32753(8) 0.3882(2) 0.32835(17) 0.0271(6) Uani d 1 . .
O O2 0.27453(7) 0.4207(2) 0.44453(16) 0.0209(5) Uani d 1 . .
O O3 0.49135(8) 0.8281(2) 0.41841(17) 0.0225(5) Uani d 1 . .
O O4 0.42031(7) 0.9091(2) 0.43313(16) 0.0189(5) Uani d 1 . .
C C1 0.34941(11) 0.4018(3) 0.4973(2) 0.0198(7) Uani d 1 . .
C C2 0.39394(11) 0.3550(3) 0.4942(3) 0.0224(7) Uani d 1 . .
H H2 0.408032 0.320221 0.438385 0.027 Uiso calc 1 . .
C C3 0.41406(12) 0.3689(3) 0.5889(3) 0.0249(8) Uani d 1 . .
H H3 0.444351 0.347138 0.607694 0.030 Uiso calc 1 . .
C C4 0.38100(12) 0.4210(3) 0.6508(3) 0.0258(8) Uani d 1 . .
H H4 0.384986 0.438050 0.718950 0.031 Uiso calc 1 . .
C C5 0.34166(12) 0.4429(3) 0.5947(2) 0.0213(7) Uani d 1 . .
H H5 0.314378 0.479004 0.617586 0.026 Uiso calc 1 . .
C C6 0.44378(11) 0.7612(3) 0.5464(2) 0.0178(7) Uani d 1 . .
C C7 0.47120(11) 0.6638(3) 0.5840(2) 0.0213(7) Uani d 1 . .
H H7 0.499233 0.636551 0.558028 0.026 Uiso calc 1 . .
C C8 0.44979(12) 0.6147(3) 0.6661(2) 0.0224(8) Uani d 1 . .
H H8 0.460880 0.548674 0.705931 0.027 Uiso calc 1 . .
C C9 0.40869(12) 0.6805(3) 0.6796(2) 0.0230(7) Uani d 1 . .
H H9 0.387053 0.665144 0.729112 0.028 Uiso calc 1 . .
C C10 0.40562(12) 0.7728(3) 0.6066(2) 0.0196(7) Uani d 1 . .
H H10 0.381985 0.832252 0.599266 0.024 Uiso calc 1 . .
C C11 0.31673(11) 0.4038(3) 0.4130(2) 0.0204(7) Uani d 1 . .
C C12 0.23511(11) 0.4317(3) 0.3749(2) 0.0225(7) Uani d 1 . .
C C13 0.24101(13) 0.5488(4) 0.3142(3) 0.0320(9) Uani d 1 . .
H H13A 0.244351 0.620112 0.358322 0.048 Uiso calc 1 . .
H H13B 0.214238 0.560587 0.271051 0.048 Uiso calc 1 . .
H H13C 0.268247 0.541147 0.274311 0.048 Uiso calc 1 . .
C C14 0.23064(13) 0.3153(4) 0.3134(3) 0.0340(9) Uani d 1 . .
H H14A 0.255778 0.311161 0.267262 0.051 Uiso calc 1 . .
H H14B 0.201607 0.316717 0.276553 0.051 Uiso calc 1 . .
H H14C 0.231637 0.242684 0.356518 0.051 Uiso calc 1 . .
C C15 0.19555(12) 0.4444(4) 0.4438(3) 0.0360(10) Uani d 1 . .
H H15A 0.194513 0.371980 0.487035 0.054 Uiso calc 1 . .
H H15B 0.167056 0.450003 0.405259 0.054 Uiso calc 1 . .
H H15C 0.199488 0.519323 0.483578 0.054 Uiso calc 1 . .
C C16 0.45507(11) 0.8354(3) 0.4583(2) 0.0194(7) Uani d 1 . .
C C17 0.42166(11) 0.9853(3) 0.3432(2) 0.0195(7) Uani d 1 . .
C C18 0.45974(11) 1.0803(3) 0.3530(3) 0.0229(7) Uani d 1 . .
H H18A 0.457586 1.122955 0.416323 0.034 Uiso calc 1 . .
H H18B 0.456899 1.140675 0.299477 0.034 Uiso calc 1 . .
H H18C 0.489240 1.038412 0.349535 0.034 Uiso calc 1 . .
C C19 0.42567(12) 0.9024(3) 0.2540(2) 0.0261(8) Uani d 1 . .
H H19A 0.455422 0.861398 0.255688 0.039 Uiso calc 1 . .
H H19B 0.422678 0.952354 0.194043 0.039 Uiso calc 1 . .
H H19C 0.401518 0.839944 0.254504 0.039 Uiso calc 1 . .
C C20 0.37525(11) 1.0482(3) 0.3442(3) 0.0249(8) Uani d 1 . .
H H20A 0.351282 0.985237 0.344936 0.037 Uiso calc 1 . .
H H20B 0.371433 1.099788 0.285353 0.037 Uiso calc 1 . .
H H20C 0.373206 1.100149 0.403042 0.037 Uiso calc 1 . .

loop_
_atom_site_aniso_label
_atom_site_aniso_U_11
_atom_site_aniso_U_22
_atom_site_aniso_U_33
_atom_site_aniso_U_12
_atom_site_aniso_U_13
_atom_site_aniso_U_23
Ti1 0.0185(3) 0.0171(3) 0.0147(3) -0.0010(2) -0.0016(2) 0.0002(2)
Cl1 0.0363(5) 0.0266(5) 0.0153(4) -0.0001(4) 0.0043(4) -0.0021(3)
Cl2 0.0258(5) 0.0207(4) 0.0448(6) -0.0005(4) -0.0140(4) 0.0035(4)
O1 0.0229(13) 0.0381(15) 0.0205(13) -0.0010(11) 0.0017(11) -0.0086(11)
O2 0.0158(12) 0.0252(13) 0.0217(12) -0.0017(10) 0.0014(10) 0.0020(10)
O3 0.0187(12) 0.0261(13) 0.0227(12) 0.0010(10) 0.0046(10) 0.0040(10)
O4 0.0189(12) 0.0203(12) 0.0174(11) -0.0005(9) 0.0000(9) 0.0033(9)
C1 0.0230(17) 0.0133(16) 0.0230(17) -0.0040(13) 0.0005(14) 0.0014(13)
C2 0.0239(18) 0.0147(16) 0.0288(19) 0.0003(14) 0.0032(15) -0.0022(14)
C3 0.0271(19) 0.0163(17) 0.0309(19) -0.0023(14) -0.0047(16) 0.0086(15)
C4 0.031(2) 0.0252(19) 0.0208(17) -0.0079(16) -0.0035(15) 0.0067(15)
C5 0.0246(18) 0.0190(17) 0.0204(17) -0.0033(14) 0.0014(14) 0.0055(14)
C6 0.0196(17) 0.0192(17) 0.0145(15) -0.0056(13) -0.0012(13) -0.0012(13)
C7 0.0165(17) 0.0283(19) 0.0187(17) -0.0089(14) -0.0064(14) 0.0032(14)
C8 0.0256(18) 0.0264(19) 0.0150(16) -0.0097(15) -0.0039(14) 0.0011(14)
C9 0.0262(18) 0.0268(18) 0.0159(16) -0.0079(15) 0.0009(14) -0.0040(14)
C10 0.0256(18) 0.0169(17) 0.0164(16) -0.0043(14) 0.0032(14) -0.0054(13)
C11 0.0220(18) 0.0162(16) 0.0230(18) -0.0051(14) 0.0015(15) -0.0022(14)
C12 0.0149(16) 0.0302(19) 0.0223(17) -0.0018(14) -0.0017(14) -0.0001(15)
C13 0.025(2) 0.037(2) 0.034(2) -0.0052(17) -0.0070(17) 0.0057(18)
C14 0.028(2) 0.031(2) 0.043(2) -0.0076(17) -0.0038(18) -0.0079(18)
C15 0.0198(19) 0.044(2) 0.044(2) 0.0008(17) 0.0000(18) 0.000(2)
C16 0.0194(17) 0.0187(17) 0.0200(17) -0.0021(13) -0.0020(14) 0.0008(14)
C17 0.0219(17) 0.0231(17) 0.0135(16) -0.0003(14) 0.0012(14) 0.0057(13)
C18 0.0211(17) 0.0216(18) 0.0258(18) -0.0040(14) 0.0000(15) 0.0051(15)
C19 0.0289(19) 0.031(2) 0.0183(17) -0.0029(16) -0.0023(15) -0.0005(15)
C20 0.0214(18) 0.0267(19) 0.0265(19) 0.0006(15) 0.0018(15) 0.0053(15)

loop_
_atom_type_symbol
_atom_type_description
_atom_type_scat_dispersion_real
_atom_type_scat_dispersion_imag
_atom_type_scat_source
C C 0.0033 0.0016 'International Tables Vol C Tables 4.2.6.8 and 6.1.1.4'
H H 0.0000 0.0000 'International Tables Vol C Tables 4.2.6.8 and 6.1.1.4'
Cl Cl 0.1484 0.1585 'International Tables Vol C Tables 4.2.6.8 and 6.1.1.4'
O O 0.0106 0.0060 'International Tables Vol C Tables 4.2.6.8 and 6.1.1.4'
Ti Ti 0.2776 0.4457 'International Tables Vol C Tables 4.2.6.8 and 6.1.1.4'

loop_
_geom_angle_atom_site_label_1
_geom_angle_atom_site_label_2
_geom_angle_atom_site_label_3
_geom_angle_site_symmetry_1
_geom_angle_site_symmetry_3
_geom_angle
_geom_angle_publ_flag
Cl2 Ti1 Cl1 . . 95.23(4) ?
Cl2 Ti1 C9 . . 100.97(9) ?
Cl1 Ti1 C9 . . 135.73(9) ?
Cl2 Ti1 C8 . . 133.62(10) ?
Cl1 Ti1 C8 . . 110.13(9) ?
C9 Ti1 C8 . . 34.90(12) ?
Cl2 Ti1 C3 . . 136.89(9) ?
Cl1 Ti1 C3 . . 96.52(10) ?
C9 Ti1 C3 . . 98.96(12) ?
C8 Ti1 C3 . . 79.42(12) ?
Cl2 Ti1 C4 . . 116.44(9) ?
Cl1 Ti1 C4 . . 130.53(10) ?
C9 Ti1 C4 . . 76.84(12) ?
C8 Ti1 C4 . . 75.41(12) ?
C3 Ti1 C4 . . 34.53(12) ?
Cl2 Ti1 C5 . . 84.24(9) ?
Cl1 Ti1 C5 . . 130.25(9) ?
C9 Ti1 C5 . . 92.44(12) ?
C8 Ti1 C5 . . 105.26(11) ?
C3 Ti1 C5 . . 57.00(12) ?
C4 Ti1 C5 . . 33.83(11) ?
Cl2 Ti1 C10 . . 77.43(9) ?
Cl1 Ti1 C10 . . 113.76(8) ?
C9 Ti1 C10 . . 34.50(11) ?
C8 Ti1 C10 . . 57.10(12) ?
C3 Ti1 C10 . . 132.89(12) ?
C4 Ti1 C10 . . 109.79(12) ?
C5 Ti1 C10 . . 114.57(12) ?
Cl2 Ti1 C1 . . 80.71(8) ?
Cl1 Ti1 C1 . . 96.20(9) ?
C9 Ti1 C1 . . 126.83(12) ?
C8 Ti1 C1 . . 131.31(12) ?
C3 Ti1 C1 . . 56.87(12) ?
C4 Ti1 C1 . . 56.65(11) ?
C5 Ti1 C1 . . 34.43(11) ?
C10 Ti1 C1 . . 144.11(12) ?
Cl2 Ti1 C2 . . 110.28(9) ?
Cl1 Ti1 C2 . . 77.53(9) ?
C9 Ti1 C2 . . 131.86(12) ?
C8 Ti1 C2 . . 112.71(12) ?
C3 Ti1 C2 . . 34.35(12) ?
C4 Ti1 C2 . . 56.84(12) ?
C5 Ti1 C2 . . 56.80(12) ?
C10 Ti1 C2 . . 166.30(12) ?
C1 Ti1 C2 . . 33.89(11) ?
Cl2 Ti1 C7 . . 125.31(9) ?
Cl1 Ti1 C7 . . 79.83(9) ?
C9 Ti1 C7 . . 57.19(12) ?
C8 Ti1 C7 . . 33.92(11) ?
C3 Ti1 C7 . . 97.59(12) ?
C4 Ti1 C7 . . 106.61(11) ?
C5 Ti1 C7 . . 138.78(11) ?
C10 Ti1 C7 . . 56.64(12) ?
C1 Ti1 C7 . . 153.80(12) ?
C2 Ti1 C7 . . 121.21(12) ?
Cl2 Ti1 C6 . . 91.27(8) ?
Cl1 Ti1 C6 . . 81.89(8) ?
C9 Ti1 C6 . . 57.05(11) ?
C8 Ti1 C6 . . 56.65(11) ?
C3 Ti1 C6 . . 131.42(12) ?
C4 Ti1 C6 . . 130.38(11) ?
C5 Ti1 C6 . . 147.78(12) ?
C10 Ti1 C6 . . 33.95(11) ?
C1 Ti1 C6 . . 171.57(11) ?
C2 Ti1 C6 . . 151.26(12) ?
C7 Ti1 C6 . . 34.05(11) ?
C11 O2 C12 . . 121.6(3) ?
C16 O4 C17 . . 120.8(3) ?
C2 C1 C5 . . 108.0(3) ?
C2 C1 C11 . . 124.8(3) ?
C5 C1 C11 . . 127.2(3) ?
C2 C1 Ti1 . . 73.25(19) ?
C5 C1 Ti1 . . 72.25(18) ?
C11 C1 Ti1 . . 121.4(2) ?
C1 C2 C3 . . 107.8(3) ?
C1 C2 Ti1 . . 72.85(19) ?
C3 C2 Ti1 . . 71.51(19) ?
C1 C2 H2 . . 126.1 ?
C3 C2 H2 . . 126.1 ?
Ti1 C2 H2 . . 121.3 ?
C2 C3 C4 . . 107.7(3) ?
C2 C3 Ti1 . . 74.14(19) ?
C4 C3 Ti1 . . 73.3(2) ?
C2 C3 H3 . . 126.1 ?
C4 C3 H3 . . 126.1 ?
Ti1 C3 H3 . . 118.4 ?
C5 C4 C3 . . 108.3(3) ?
C5 C4 Ti1 . . 73.13(19) ?
C3 C4 Ti1 . . 72.21(19) ?
C5 C4 H4 . . 125.8 ?
C3 C4 H4 . . 125.8 ?
Ti1 C4 H4 . . 120.6 ?
C4 C5 C1 . . 108.1(3) ?
C4 C5 Ti1 . . 73.0(2) ?
C1 C5 Ti1 . . 73.32(19) ?
C4 C5 H5 . . 126.0 ?
C1 C5 H5 . . 126.0 ?
Ti1 C5 H5 . . 119.5 ?
C10 C6 C7 . . 108.1(3) ?
C10 C6 C16 . . 128.0(3) ?
C7 C6 C16 . . 123.9(3) ?
C10 C6 Ti1 . . 72.34(18) ?
C7 C6 Ti1 . . 72.78(18) ?
C16 C6 Ti1 . . 120.7(2) ?
C8 C7 C6 . . 108.0(3) ?
C8 C7 Ti1 . . 71.54(18) ?
C6 C7 Ti1 . . 73.17(18) ?
C8 C7 H7 . . 126.0 ?
C6 C7 H7 . . 126.0 ?
Ti1 C7 H7 . . 121.0 ?
C7 C8 C9 . . 108.2(3) ?
C7 C8 Ti1 . . 74.55(18) ?
C9 C8 Ti1 . . 71.50(18) ?
C7 C8 H8 . . 125.9 ?
C9 C8 H8 . . 125.9 ?
Ti1 C8 H8 . . 119.9 ?
C10 C9 C8 . . 107.8(3) ?
C10 C9 Ti1 . . 74.81(18) ?
C8 C9 Ti1 . . 73.60(19) ?
C10 C9 H9 . . 126.1 ?
C8 C9 H9 . . 126.1 ?
Ti1 C9 H9 . . 117.5 ?
C6 C10 C9 . . 107.9(3) ?
C6 C10 Ti1 . . 73.71(18) ?
C9 C10 Ti1 . . 70.69(18) ?
C6 C10 H10 . . 126.1 ?
C9 C10 H10 . . 126.1 ?
Ti1 C10 H10 . . 121.3 ?
O1 C11 O2 . . 126.1(3) ?
O1 C11 C1 . . 123.7(3) ?
O2 C11 C1 . . 110.2(3) ?
O2 C12 C15 . . 102.2(3) ?
O2 C12 C14 . . 110.1(3) ?
C15 C12 C14 . . 111.0(3) ?
O2 C12 C13 . . 108.4(3) ?
C15 C12 C13 . . 111.0(3) ?
C14 C12 C13 . . 113.6(3) ?
C12 C13 H13A . . 109.5 ?
C12 C13 H13B . . 109.5 ?
H13A C13 H13B . . 109.5 ?
C12 C13 H13C . . 109.5 ?
H13A C13 H13C . . 109.5 ?
H13B C13 H13C . . 109.5 ?
C12 C14 H14A . . 109.5 ?
C12 C14 H14B . . 109.5 ?
H14A C14 H14B . . 109.5 ?
C12 C14 H14C . . 109.5 ?
H14A C14 H14C . . 109.5 ?
H14B C14 H14C . . 109.5 ?
C12 C15 H15A . . 109.5 ?
C12 C15 H15B . . 109.5 ?
H15A C15 H15B . . 109.5 ?
C12 C15 H15C . . 109.5 ?
H15A C15 H15C . . 109.5 ?
H15B C15 H15C . . 109.5 ?
O3 C16 O4 . . 126.9(3) ?
O3 C16 C6 . . 122.8(3) ?
O4 C16 C6 . . 110.3(3) ?
O4 C17 C19 . . 109.7(3) ?
O4 C17 C18 . . 109.7(3) ?
C19 C17 C18 . . 113.6(3) ?
O4 C17 C20 . . 101.6(3) ?
C19 C17 C20 . . 110.9(3) ?
C18 C17 C20 . . 110.8(3) ?
C17 C18 H18A . . 109.5 ?
C17 C18 H18B . . 109.5 ?
H18A C18 H18B . . 109.5 ?
C17 C18 H18C . . 109.5 ?
H18A C18 H18C . . 109.5 ?
H18B C18 H18C . . 109.5 ?
C17 C19 H19A . . 109.5 ?
C17 C19 H19B . . 109.5 ?
H19A C19 H19B . . 109.5 ?
C17 C19 H19C . . 109.5 ?
H19A C19 H19C . . 109.5 ?
H19B C19 H19C . . 109.5 ?
C17 C20 H20A . . 109.5 ?
C17 C20 H20B . . 109.5 ?
H20A C20 H20B . . 109.5 ?
C17 C20 H20C . . 109.5 ?
H20A C20 H20C . . 109.5 ?
H20B C20 H20C . . 109.5 ?

loop_
_geom_bond_atom_site_label_1
_geom_bond_atom_site_label_2
_geom_bond_site_symmetry_2
_geom_bond_distance
_geom_bond_publ_flag
Ti1 Cl2 . 2.3222(10) ?
Ti1 Cl1 . 2.3423(10) ?
Ti1 C9 . 2.348(3) ?
Ti1 C8 . 2.376(3) ?
Ti1 C3 . 2.377(3) ?
Ti1 C4 . 2.391(3) ?
Ti1 C5 . 2.392(3) ?
Ti1 C10 . 2.401(3) ?
Ti1 C1 . 2.406(3) ?
Ti1 C2 . 2.411(3) ?
Ti1 C7 . 2.414(3) ?
Ti1 C6 . 2.419(3) ?
O1 C11 . 1.212(4) ?
O2 C11 . 1.333(4) ?
O2 C12 . 1.485(4) ?
O3 C16 . 1.209(4) ?
O4 C16 . 1.334(4) ?
O4 C17 . 1.476(4) ?
C1 C2 . 1.404(5) ?
C1 C5 . 1.420(5) ?
C1 C11 . 1.480(5) ?
C2 C3 . 1.414(5) ?
C2 H2 . 0.9500 ?
C3 C4 . 1.415(5) ?
C3 H3 . 0.9500 ?
C4 C5 . 1.392(5) ?
C4 H4 . 0.9500 ?
C5 H5 . 0.9500 ?
C6 C10 . 1.407(5) ?
C6 C7 . 1.415(5) ?
C6 C16 . 1.485(4) ?
C7 C8 . 1.397(5) ?
C7 H7 . 0.9500 ?
C8 C9 . 1.417(5) ?
C8 H8 . 0.9500 ?
C9 C10 . 1.409(5) ?
C9 H9 . 0.9500 ?
C10 H10 . 0.9500 ?
C12 C15 . 1.514(5) ?
C12 C14 . 1.516(5) ?
C12 C13 . 1.523(5) ?
C13 H13A . 0.9800 ?
C13 H13B . 0.9800 ?
C13 H13C . 0.9800 ?
C14 H14A . 0.9800 ?
C14 H14B . 0.9800 ?
C14 H14C . 0.9800 ?
C15 H15A . 0.9800 ?
C15 H15B . 0.9800 ?
C15 H15C . 0.9800 ?
C17 C19 . 1.515(5) ?
C17 C18 . 1.522(4) ?
C17 C20 . 1.524(5) ?
C18 H18A . 0.9800 ?
C18 H18B . 0.9800 ?
C18 H18C . 0.9800 ?
C19 H19A . 0.9800 ?
C19 H19B . 0.9800 ?
C19 H19C . 0.9800 ?
C20 H20A . 0.9800 ?
C20 H20B . 0.9800 ?
C20 H20C . 0.9800 ?

loop_
_geom_hbond_atom_site_label_D
_geom_hbond_atom_site_label_H
_geom_hbond_atom_site_label_A
_geom_hbond_site_symmetry_A
_geom_hbond_distance_DH
_geom_hbond_distance_HA
_geom_hbond_distance_DA
_geom_hbond_angle_DHA
C4 H4 Cl1 6_566 0.95 2.78 3.632(4) 149.4
C7 H7 Cl1 5_666 0.95 2.80 3.511(4) 131.9
C8 H8 Cl1 6_566 0.95 2.76 3.521(3) 137.3
C9 H9 O1 6_566 0.95 2.30 3.245(4) 170.3

_cod_database_fobs_code 2243589
